data_4103398
loop_
_publ_author_name
'Atsushi Kobayashi'
'Masa-aki Dosen'
'Mee Chang'
'Kiyohiko Nakajima'
'Shin-ichiro Noro'
'Masako Kato'

_publ_contact_author_email akoba@sci.hokudai.ac.jp
_publ_contact_author_fax +81-11-706-3447
_publ_contact_author_name 'Atsushi Kobayashi'
_publ_contact_author_phone +81-11-706-3819
_publ_section_title
;
 Synthesis of Metal-Hydrazone Complexes and Vapochromic Behavior of Their
 Hydrogen-Bonded Proton-Transfer Assemblies
;
_journal_name_full 'Journal of the American Chemical Society'
_journal_page_first 15286
_journal_page_last 15298
_journal_paper_doi 10.1021/ja1063444
_journal_volume 132
_journal_year 2010
_chemical_formula_moiety 'C32 H26 Br4 N6 O4 Pd2 S2 '
_chemical_formula_sum 'C32 H26 Br4 N6 O4 Pd2 S2'
_chemical_formula_weight 1155.13
_space_group_IT_number 15
_symmetry_cell_setting monoclinic
_symmetry_Int_Tables_number 15
_symmetry_space_group_name_Hall '-C 2yc'
_symmetry_space_group_name_H-M 'C 1 2/c 1'
_audit_creation_date 2010-06-03
_audit_creation_method 'by CrystalStructure 3.8'
_cell_angle_alpha 90.0000(5)
_cell_angle_beta 117.6530(8)
_cell_angle_gamma 90.0000(5)
_cell_formula_units_Z 8
_cell_length_a 40.506(9)
_cell_length_b 8.8629(16)
_cell_length_c 21.647(5)
_cell_measurement_reflns_used 8448
_cell_measurement_temperature 150.1
_cell_measurement_theta_max 27.5
_cell_measurement_theta_min 3.1
_cell_volume 6884(3)
_computing_cell_refinement CrystalClear
_computing_data_collection CrystalClear
_computing_data_reduction CrystalStructure
_computing_publication_material 'CrystalStructure 3.8'
_computing_structure_refinement SHELXL
_computing_structure_solution SIR2004
_diffrn_ambient_temperature 150.1
_diffrn_detector_area_resol_mean 7.31
_diffrn_measured_fraction_theta_full 0.994
_diffrn_measured_fraction_theta_max 0.994
_diffrn_measurement_device_type 'Rigaku Mercury'
_diffrn_measurement_method \w
_diffrn_radiation_type 'Mo K\a'
_diffrn_radiation_wavelength 0.71070
_diffrn_reflns_av_R_equivalents 0.043
_diffrn_reflns_limit_h_max 52
_diffrn_reflns_limit_h_min -51
_diffrn_reflns_limit_k_max 11
_diffrn_reflns_limit_k_min -7
_diffrn_reflns_limit_l_max 28
_diffrn_reflns_limit_l_min -27
_diffrn_reflns_number 25699
_diffrn_reflns_theta_full 27.48
_diffrn_reflns_theta_max 27.48
_exptl_absorpt_coefficient_mu 5.874
_exptl_absorpt_correction_T_max 0.556
_exptl_absorpt_correction_T_min 0.306
_exptl_absorpt_correction_type multi-scan
_exptl_absorpt_process_details 'Jacobson, R. (1998) Private communication'
_exptl_crystal_colour red
_exptl_crystal_density_diffrn 2.229
_exptl_crystal_density_method 'not measured'
_exptl_crystal_description platelet
_exptl_crystal_F_000 4448.00
_exptl_crystal_size_max 0.50
_exptl_crystal_size_mid 0.10
_exptl_crystal_size_min 0.10
_refine_diff_density_max 2.80
_refine_diff_density_min -0.66
_refine_ls_extinction_method none
_refine_ls_goodness_of_fit_ref 1.020
_refine_ls_hydrogen_treatment refall
_refine_ls_number_parameters 460
_refine_ls_number_reflns 7852
_refine_ls_R_factor_gt 0.0356
_refine_ls_shift/su_max 0.0020
_refine_ls_structure_factor_coef Fsqd
_refine_ls_weighting_details 'w = 1/[\s^2^(Fo^2^)+(0.0284P)^2^+0.0000P] where P=(Fo^2^+2Fc^2^)/3'
_refine_ls_weighting_scheme calc
_refine_ls_wR_factor_ref 0.0836
_reflns_number_gt 6157
_reflns_number_total 7852
_reflns_threshold_expression F^2^>2.0\s(F^2^)
_cod_data_source_file ja1063444_si_007.cif
_cod_data_source_block '__Complex6_[PdBr(Hmtbhp)]2(BA)-150K'
_cod_original_cell_volume 6884(2)
_cod_original_formula_sum 'C32 H26 Br4 N6 O4 Pd2 S2 '
_cod_database_code 4103398

loop_
_symmetry_equiv_pos_site_id
_symmetry_equiv_pos_as_xyz
1 +X,+Y,+Z
2 -X,+Y,1/2-Z
3 -X,-Y,-Z
4 +X,-Y,1/2+Z
5 1/2+X,1/2+Y,+Z
6 1/2-X,1/2+Y,1/2-Z
7 1/2-X,1/2-Y,-Z
8 1/2+X,1/2-Y,1/2+Z

loop_
_atom_site_label
_atom_site_type_symbol
_atom_site_fract_x
_atom_site_fract_y
_atom_site_fract_z
_atom_site_U_iso_or_equiv
_atom_site_adp_type
_atom_site_occupancy
_atom_site_symmetry_multiplicity
_atom_site_calc_flag
_atom_site_refinement_flags
Pd(1b) Pd 0.272253(9) 0.13640(3) 0.951021(19) 0.01571(8) Uani 1.00 1 d .
Pd(1) Pd 0.474396(9) 0.10674(3) 1.032328(18) 0.01489(7) Uani 1.00 1 d .
Br(1b) Br 0.303813(14) 0.31684(5) 0.91212(3) 0.02707(12) Uani 1.00 1 d .
Br(1) Br 0.442012(13) -0.07433(5) 1.06934(3) 0.02222(11) Uani 1.00 1 d .
Br(2) Br 0.313546(13) -0.12674(5) 0.90121(2) 0.02109(11) Uani 1.00 1 d .
Br(3) Br 0.439250(13) -0.62763(5) 1.10401(3) 0.02300(11) Uani 1.00 1 d .
S(1b) S 0.31507(3) 0.19736(12) 1.05992(6) 0.0194(2) Uani 1.00 1 d .
S(1) S 0.42966(3) 0.06374(12) 0.92238(6) 0.0177(2) Uani 1.00 1 d .
O(1) O 0.32584(8) -0.2625(3) 1.03984(17) 0.0190(6) Uani 1.00 1 d .
O(2) O 0.37264(8) -0.4816(3) 1.11610(17) 0.0219(7) Uani 1.00 1 d .
O(3) O 0.42674(8) -0.4947(3) 0.96477(17) 0.0194(6) Uani 1.00 1 d .
O(4) O 0.37894(9) -0.2786(3) 0.88735(17) 0.0228(7) Uani 1.00 1 d .
N(1b) N 0.24452(9) -0.0139(3) 0.97883(19) 0.0130(7) Uani 1.00 1 d .
N(1) N 0.50223(9) 0.2608(3) 1.0071(2) 0.0147(7) Uani 1.00 1 d .
N(2b) N 0.21410(10) -0.0723(3) 0.9218(2) 0.0182(8) Uani 1.00 1 d .
N(2) N 0.53229(10) 0.3170(3) 1.0656(2) 0.0187(8) Uani 1.00 1 d .
N(3b) N 0.23176(10) 0.0775(3) 0.8541(2) 0.0173(8) Uani 1.00 1 d .
N(3) N 0.51612(10) 0.1526(3) 1.1298(2) 0.0163(7) Uani 1.00 1 d .
C(1b) C 0.30717(12) 0.0934(4) 1.1222(2) 0.0176(9) Uani 1.00 1 d .
C(1) C 0.43756(12) 0.1760(4) 0.8616(2) 0.0188(9) Uani 1.00 1 d .
C(2b) C 0.33005(13) 0.1356(5) 1.1906(2) 0.0253(10) Uani 1.00 1 d .
C(2) C 0.41190(13) 0.1538(5) 0.7928(2) 0.0253(10) Uani 1.00 1 d .
C(3b) C 0.32752(13) 0.0662(5) 1.2462(2) 0.0259(10) Uani 1.00 1 d .
C(3) C 0.41527(13) 0.2262(5) 0.7390(2) 0.0274(11) Uani 1.00 1 d .
C(4b) C 0.30115(13) -0.0469(5) 1.2320(2) 0.0263(10) Uani 1.00 1 d .
C(4) C 0.44495(14) 0.3219(5) 0.7551(2) 0.0288(11) Uani 1.00 1 d .
C(5b) C 0.27802(13) -0.0880(5) 1.1643(2) 0.0219(10) Uani 1.00 1 d .
C(5) C 0.47061(13) 0.3448(4) 0.8233(2) 0.0241(10) Uani 1.00 1 d .
C(6b) C 0.27976(12) -0.0158(4) 1.1070(2) 0.0172(9) Uani 1.00 1 d .
C(6) C 0.46751(12) 0.2740(4) 0.8791(2) 0.0186(9) Uani 1.00 1 d .
C(7b) C 0.25077(12) -0.0655(4) 1.0389(2) 0.0167(9) Uani 1.00 1 d .
C(7) C 0.49712(12) 0.3153(4) 0.9479(2) 0.0170(9) Uani 1.00 1 d .
C(8b) C 0.20728(12) -0.0203(4) 0.8578(2) 0.0167(9) Uani 1.00 1 d .
C(8) C 0.53921(12) 0.2606(4) 1.1285(2) 0.0169(9) Uani 1.00 1 d .
C(9b) C 0.17568(13) -0.0704(4) 0.7975(2) 0.0224(10) Uani 1.00 1 d .
C(9) C 0.56880(13) 0.3169(4) 1.1897(2) 0.0215(10) Uani 1.00 1 d .
C(10b) C 0.17190(14) -0.0247(4) 0.7343(2) 0.0256(10) Uani 1.00 1 d .
C(10) C 0.57331(13) 0.2629(4) 1.2523(2) 0.0209(9) Uani 1.00 1 d .
C(11b) C 0.19826(14) 0.0696(5) 0.7305(2) 0.0263(10) Uani 1.00 1 d .
C(11) C 0.54967(13) 0.1498(4) 1.2543(2) 0.0220(10) Uani 1.00 1 d .
C(12b) C 0.22733(13) 0.1210(4) 0.7909(2) 0.0217(10) Uani 1.00 1 d .
C(12) C 0.52165(13) 0.0970(4) 1.1919(2) 0.0209(10) Uani 1.00 1 d .
C(13b) C 0.35725(12) 0.1029(5) 1.0702(2) 0.0255(10) Uani 1.00 1 d .
C(13) C 0.38854(12) 0.1553(4) 0.9181(2) 0.0244(10) Uani 1.00 1 d .
C(14) C 0.34903(12) -0.2725(4) 0.9588(2) 0.0157(8) Uani 1.00 1 d .
C(15) C 0.34802(12) -0.3153(4) 1.0187(2) 0.0154(8) Uani 1.00 1 d .
C(16) C 0.37592(11) -0.4373(4) 1.0654(2) 0.0146(8) Uani 1.00 1 d .
C(17) C 0.40260(11) -0.4873(4) 1.0450(2) 0.0148(8) Uani 1.00 1 d .
C(18) C 0.40397(11) -0.4431(4) 0.9853(2) 0.0151(8) Uani 1.00 1 d .
C(19) C 0.37596(12) -0.3226(4) 0.9382(2) 0.0161(9) Uani 1.00 1 d .
H(1b) H 0.3478 0.2135 1.2000 0.030 Uiso 1.00 1 c R
H(2b) H 0.3436 0.0956 1.2929 0.031 Uiso 1.00 1 c R
H(2) H 0.3974 0.2099 0.6918 0.033 Uiso 1.00 1 c R
H(3b) H 0.2992 -0.0956 1.2692 0.032 Uiso 1.00 1 c R
H(3) H 0.4476 0.3721 0.7189 0.035 Uiso 1.00 1 c R
H(4b) H 0.2604 -0.1666 1.1554 0.026 Uiso 1.00 1 c R
H(4) H 0.4911 0.4101 0.8335 0.029 Uiso 1.00 1 c R
H(5b) H 0.2349 -0.1442 1.0390 0.020 Uiso 1.00 1 c R
H(5) H 0.5143 0.3896 0.9493 0.020 Uiso 1.00 1 c R
H(6b) H 0.1576 -0.1339 0.8007 0.027 Uiso 1.00 1 c R
H(6) H 0.5853 0.3906 1.1877 0.026 Uiso 1.00 1 c R
H(7b) H 0.1511 -0.0576 0.6927 0.031 Uiso 1.00 1 c R
H(7) H 0.5925 0.3022 1.2945 0.025 Uiso 1.00 1 c R
H(8b) H 0.1962 0.0980 0.6865 0.032 Uiso 1.00 1 c R
H(8) H 0.5528 0.1104 1.2975 0.026 Uiso 1.00 1 c R
H(9b) H 0.2448 0.1890 0.7884 0.026 Uiso 1.00 1 c R
H(9) H 0.5058 0.0190 1.1927 0.025 Uiso 1.00 1 c R
H(10b) H 0.3584 0.0013 1.0890 0.031 Uiso 1.00 1 c R
H(10) H 0.3747 0.0835 0.9318 0.029 Uiso 1.00 1 c R
H(11b) H 0.3791 0.1608 1.1023 0.031 Uiso 1.00 1 c R
H(11) H 0.3726 0.1899 0.8703 0.029 Uiso 1.00 1 c R
H(12b) H 0.3569 0.0957 1.0247 0.031 Uiso 1.00 1 c R
H(12) H 0.3961 0.2420 0.9498 0.029 Uiso 1.00 1 c R
H(13b) H 0.1949(18) -0.139(6) 0.944(3) 0.08(2) Uiso 1.00 1 c .
H(13) H 0.5544(18) 0.402(6) 1.059(3) 0.08(2) Uiso 1.00 1 c .
H(1) H 0.3915 0.0876 0.7820 0.030 Uiso 1.00 1 c R

loop_
_atom_site_aniso_label
_atom_site_aniso_U_11
_atom_site_aniso_U_22
_atom_site_aniso_U_33
_atom_site_aniso_U_12
_atom_site_aniso_U_13
_atom_site_aniso_U_23
Pd(1b) 0.01372(17) 0.01414(16) 0.0213(2) 0.00063(13) 0.00984(16) 0.00156(13)
Pd(1) 0.01308(17) 0.01530(16) 0.01767(19) -0.00124(13) 0.00829(15) -0.00044(13)
Br(1b) 0.0238(2) 0.0220(2) 0.0408(3) -0.00034(19) 0.0195(2) 0.0077(2)
Br(1) 0.0222(2) 0.0199(2) 0.0282(2) -0.00522(18) 0.0147(2) -0.00123(19)
Br(2) 0.0215(2) 0.0204(2) 0.0210(2) 0.00583(18) 0.0096(2) 0.00309(18)
Br(3) 0.0220(2) 0.0230(2) 0.0256(2) 0.00756(19) 0.0124(2) 0.00749(19)
S(1b) 0.0181(5) 0.0169(5) 0.0251(6) -0.0033(4) 0.0117(5) -0.0049(4)
S(1) 0.0164(5) 0.0171(5) 0.0208(6) -0.0020(4) 0.0098(5) -0.0030(4)
O(1) 0.0194(16) 0.0204(15) 0.0243(19) 0.0022(13) 0.0162(15) 0.0010(13)
O(2) 0.0201(16) 0.0300(17) 0.0173(18) 0.0020(13) 0.0102(15) 0.0029(13)
O(3) 0.0228(17) 0.0161(14) 0.028(2) 0.0016(12) 0.0188(16) -0.0005(13)
O(4) 0.0246(17) 0.0294(17) 0.0186(19) 0.0028(14) 0.0135(16) 0.0053(13)
N(1b) 0.0093(17) 0.0126(16) 0.014(2) -0.0007(13) 0.0030(16) -0.0004(14)
N(1) 0.0099(17) 0.0144(17) 0.019(2) -0.0005(14) 0.0061(16) -0.0035(14)
N(2b) 0.0170(19) 0.0200(18) 0.017(2) -0.0027(15) 0.0075(17) 0.0004(15)
N(2) 0.0181(19) 0.0216(18) 0.016(2) -0.0033(15) 0.0079(18) 0.0020(15)
N(3b) 0.0167(19) 0.0159(17) 0.020(2) 0.0042(14) 0.0093(18) 0.0042(14)
N(3) 0.0133(18) 0.0181(17) 0.018(2) 0.0006(14) 0.0080(17) -0.0023(15)
C(1b) 0.016(2) 0.017(2) 0.020(2) -0.0003(17) 0.008(2) -0.0054(17)
C(1) 0.018(2) 0.021(2) 0.020(2) 0.0050(18) 0.011(2) 0.0024(18)
C(2b) 0.021(2) 0.027(2) 0.026(2) 0.002(2) 0.010(2) -0.008(2)
C(2) 0.020(2) 0.028(2) 0.025(2) -0.003(2) 0.008(2) -0.004(2)
C(3b) 0.022(2) 0.033(2) 0.017(2) 0.004(2) 0.005(2) -0.009(2)
C(3) 0.022(2) 0.033(2) 0.018(2) 0.003(2) 0.001(2) 0.003(2)
C(4b) 0.024(2) 0.034(2) 0.022(2) 0.001(2) 0.012(2) -0.002(2)
C(4) 0.029(2) 0.032(2) 0.023(3) 0.003(2) 0.010(2) 0.007(2)
C(5b) 0.019(2) 0.026(2) 0.019(2) -0.0014(19) 0.007(2) -0.0007(19)
C(5) 0.024(2) 0.023(2) 0.025(2) -0.0044(19) 0.011(2) 0.005(2)
C(6b) 0.014(2) 0.019(2) 0.019(2) 0.0031(17) 0.008(2) -0.0009(17)
C(6) 0.017(2) 0.019(2) 0.020(2) 0.0067(18) 0.009(2) 0.0046(18)
C(7b) 0.014(2) 0.0155(19) 0.025(2) -0.0019(17) 0.013(2) 0.0019(17)
C(7) 0.016(2) 0.0130(19) 0.024(2) -0.0020(17) 0.011(2) -0.0022(17)
C(8b) 0.016(2) 0.017(2) 0.020(2) 0.0056(17) 0.011(2) 0.0036(17)
C(8) 0.015(2) 0.019(2) 0.020(2) 0.0050(17) 0.011(2) 0.0032(18)
C(9b) 0.024(2) 0.020(2) 0.022(2) 0.0009(19) 0.009(2) 0.0029(19)
C(9) 0.016(2) 0.027(2) 0.023(2) -0.0029(19) 0.010(2) -0.0037(19)
C(10b) 0.030(2) 0.026(2) 0.017(2) 0.006(2) 0.007(2) 0.0021(19)
C(10) 0.018(2) 0.029(2) 0.017(2) 0.0009(19) 0.008(2) -0.0043(19)
C(11b) 0.035(2) 0.027(2) 0.019(2) 0.004(2) 0.015(2) 0.005(2)
C(11) 0.025(2) 0.026(2) 0.018(2) 0.002(2) 0.013(2) 0.0037(19)
C(12b) 0.021(2) 0.026(2) 0.023(2) 0.0027(19) 0.014(2) 0.006(2)
C(12) 0.024(2) 0.021(2) 0.026(2) 0.0031(19) 0.018(2) 0.0044(19)
C(13b) 0.015(2) 0.036(2) 0.029(3) -0.005(2) 0.013(2) -0.007(2)
C(13) 0.015(2) 0.028(2) 0.034(3) -0.0038(19) 0.015(2) -0.006(2)
C(14) 0.014(2) 0.0157(19) 0.015(2) -0.0001(16) 0.0042(19) -0.0035(16)
C(15) 0.012(2) 0.016(2) 0.017(2) -0.0050(16) 0.0054(19) -0.0020(16)
C(16) 0.010(2) 0.017(2) 0.015(2) -0.0021(16) 0.0046(19) -0.0019(16)
C(17) 0.016(2) 0.0131(19) 0.015(2) -0.0022(16) 0.0070(19) -0.0006(16)
C(18) 0.012(2) 0.0133(19) 0.020(2) -0.0019(16) 0.008(2) -0.0007(17)
C(19) 0.014(2) 0.016(2) 0.016(2) -0.0024(17) 0.0050(19) -0.0029(17)

loop_
_atom_type_symbol
_atom_type_description
_atom_type_scat_dispersion_real
_atom_type_scat_dispersion_imag
_atom_type_scat_source
C C 0.003 0.002
;
International Tables for Crystallography
(1992, Vol. C, Tables 4.2.6.8 and 6.1.1.4)
;
H H 0.000 0.000
;
International Tables for Crystallography
(1992, Vol. C, Table 6.1.1.4)
;
Br Br -0.290 2.459
;
International Tables for Crystallography
(1992, Vol. C, Tables 4.2.6.8 and 6.1.1.4)
;
N N 0.006 0.003
;
International Tables for Crystallography
(1992, Vol. C, Tables 4.2.6.8 and 6.1.1.4)
;
O O 0.011 0.006
;
International Tables for Crystallography
(1992, Vol. C, Tables 4.2.6.8 and 6.1.1.4)
;
Pd Pd -0.999 1.007
;
International Tables for Crystallography
(1992, Vol. C, Tables 4.2.6.8 and 6.1.1.4)
;
S S 0.125 0.123
;
International Tables for Crystallography
(1992, Vol. C, Tables 4.2.6.8 and 6.1.1.4)
;

loop_
_geom_angle_atom_site_label_1
_geom_angle_atom_site_label_2
_geom_angle_atom_site_label_3
_geom_angle
_geom_angle_publ_flag
Br(1b) Pd(1b) S(1b) 86.06(3) yes
Br(1b) Pd(1b) N(1b) 177.52(9) yes
Br(1b) Pd(1b) N(3b) 96.51(12) yes
S(1b) Pd(1b) N(1b) 96.41(10) yes
S(1b) Pd(1b) N(3b) 177.23(14) yes
N(1b) Pd(1b) N(3b) 81.01(15) yes
Br(1) Pd(1) S(1) 86.80(3) yes
Br(1) Pd(1) N(1) 176.84(11) yes
Br(1) Pd(1) N(3) 96.06(12) yes
S(1) Pd(1) N(1) 96.08(10) yes
S(1) Pd(1) N(3) 177.14(13) yes
N(1) Pd(1) N(3) 81.06(15) yes
Pd(1b) S(1b) C(1b) 110.30(13) yes
Pd(1b) S(1b) C(13b) 103.92(16) yes
C(1b) S(1b) C(13b) 99.1(2) yes
Pd(1) S(1) C(1) 110.54(13) yes
Pd(1) S(1) C(13) 104.30(16) yes
C(1) S(1) C(13) 100.7(2) yes
Pd(1b) N(1b) N(2b) 111.9(3) yes
Pd(1b) N(1b) C(7b) 131.6(2) yes
N(2b) N(1b) C(7b) 116.5(3) yes
Pd(1) N(1) N(2) 111.4(3) yes
Pd(1) N(1) C(7) 132.4(2) yes
N(2) N(1) C(7) 116.2(3) yes
N(1b) N(2b) C(8b) 117.4(3) yes
N(1) N(2) C(8) 118.2(3) yes
Pd(1b) N(3b) C(8b) 111.5(3) yes
Pd(1b) N(3b) C(12b) 129.3(3) yes
C(8b) N(3b) C(12b) 119.2(3) yes
Pd(1) N(3) C(8) 111.7(3) yes
Pd(1) N(3) C(12) 129.2(3) yes
C(8) N(3) C(12) 119.0(3) yes
S(1b) C(1b) C(2b) 113.8(3) yes
S(1b) C(1b) C(6b) 125.8(3) yes
C(2b) C(1b) C(6b) 120.3(5) yes
S(1) C(1) C(2) 114.3(3) yes
S(1) C(1) C(6) 125.1(3) yes
C(2) C(1) C(6) 120.6(5) yes
C(1b) C(2b) C(3b) 121.5(4) yes
C(1) C(2) C(3) 121.4(4) yes
C(2b) C(3b) C(4b) 118.9(4) yes
C(2) C(3) C(4) 119.0(4) yes
C(3b) C(4b) C(5b) 120.0(5) yes
C(3) C(4) C(5) 120.1(5) yes
C(4b) C(5b) C(6b) 121.6(4) yes
C(4) C(5) C(6) 122.0(4) yes
C(1b) C(6b) C(5b) 117.5(3) yes
C(1b) C(6b) C(7b) 128.8(4) yes
C(5b) C(6b) C(7b) 113.6(4) yes
C(1) C(6) C(5) 117.0(3) yes
C(1) C(6) C(7) 129.3(5) yes
C(5) C(6) C(7) 113.7(4) yes
N(1b) C(7b) C(6b) 126.9(4) yes
N(1) C(7) C(6) 126.5(4) yes
N(2b) C(8b) N(3b) 118.0(3) yes
N(2b) C(8b) C(9b) 120.3(4) yes
N(3b) C(8b) C(9b) 121.7(4) yes
N(2) C(8) N(3) 117.5(3) yes
N(2) C(8) C(9) 120.4(4) yes
N(3) C(8) C(9) 122.0(4) yes
C(8b) C(9b) C(10b) 117.7(4) yes
C(8) C(9) C(10) 118.3(4) yes
C(9b) C(10b) C(11b) 120.5(4) yes
C(9) C(10) C(11) 120.2(3) yes
C(10b) C(11b) C(12b) 119.1(5) yes
C(10) C(11) C(12) 118.4(4) yes
N(3b) C(12b) C(11b) 121.6(4) yes
N(3) C(12) C(11) 122.1(4) yes
Br(2) C(14) C(15) 117.6(3) yes
Br(2) C(14) C(19) 117.4(3) yes
C(15) C(14) C(19) 124.9(3) yes
O(1) C(15) C(14) 125.1(3) yes
O(1) C(15) C(16) 116.3(4) yes
C(14) C(15) C(16) 118.5(4) yes
O(2) C(16) C(15) 117.2(4) yes
O(2) C(16) C(17) 126.4(3) yes
C(15) C(16) C(17) 116.4(4) yes
Br(3) C(17) C(16) 117.7(3) yes
Br(3) C(17) C(18) 117.2(3) yes
C(16) C(17) C(18) 125.0(3) yes
O(3) C(18) C(17) 125.0(3) yes
O(3) C(18) C(19) 116.4(4) yes
C(17) C(18) C(19) 118.5(4) yes
O(4) C(19) C(14) 126.1(3) yes
O(4) C(19) C(18) 117.6(4) yes
C(14) C(19) C(18) 116.3(4) yes
N(1b) N(2b) H(13b) 107(2) no
C(8b) N(2b) H(13b) 134(2) no
N(1) N(2) H(13) 120(3) no
C(8) N(2) H(13) 121(3) no
C(1b) C(2b) H(1b) 119.3 no
C(3b) C(2b) H(1b) 119.3 no
C(1) C(2) H(1) 119.3 no
C(3) C(2) H(1) 119.3 no
C(2b) C(3b) H(2b) 120.5 no
C(4b) C(3b) H(2b) 120.6 no
C(2) C(3) H(2) 120.5 no
C(4) C(3) H(2) 120.5 no
C(3b) C(4b) H(3b) 120.0 no
C(5b) C(4b) H(3b) 120.0 no
C(3) C(4) H(3) 119.9 no
C(5) C(4) H(3) 119.9 no
C(4b) C(5b) H(4b) 119.2 no
C(6b) C(5b) H(4b) 119.2 no
C(4) C(5) H(4) 119.0 no
C(6) C(5) H(4) 119.0 no
N(1b) C(7b) H(5b) 116.6 no
C(6b) C(7b) H(5b) 116.6 no
N(1) C(7) H(5) 116.8 no
C(6) C(7) H(5) 116.8 no
C(8b) C(9b) H(6b) 121.1 no
C(10b) C(9b) H(6b) 121.1 no
C(8) C(9) H(6) 120.8 no
C(10) C(9) H(6) 120.8 no
C(9b) C(10b) H(7b) 119.8 no
C(11b) C(10b) H(7b) 119.7 no
C(9) C(10) H(7) 119.9 no
C(11) C(10) H(7) 119.9 no
C(10b) C(11b) H(8b) 120.4 no
C(12b) C(11b) H(8b) 120.5 no
C(10) C(11) H(8) 120.8 no
C(12) C(11) H(8) 120.8 no
N(3b) C(12b) H(9b) 119.2 no
C(11b) C(12b) H(9b) 119.2 no
N(3) C(12) H(9) 118.9 no
C(11) C(12) H(9) 119.0 no
S(1b) C(13b) H(10b) 109.4 no
S(1b) C(13b) H(11b) 109.5 no
S(1b) C(13b) H(12b) 109.5 no
H(10b) C(13b) H(11b) 109.5 no
H(10b) C(13b) H(12b) 109.5 no
H(11b) C(13b) H(12b) 109.5 no
S(1) C(13) H(10) 109.5 no
S(1) C(13) H(11) 109.5 no
S(1) C(13) H(12) 109.5 no
H(10) C(13) H(11) 109.5 no
H(10) C(13) H(12) 109.5 no
H(11) C(13) H(12) 109.5 no

loop_
_geom_bond_atom_site_label_1
_geom_bond_atom_site_label_2
_geom_bond_distance
_geom_bond_publ_flag
Pd(1b) Br(1b) 2.4290(7) yes
Pd(1b) S(1b) 2.2499(10) yes
Pd(1b) N(1b) 2.006(4) yes
Pd(1b) N(3b) 2.042(3) yes
Pd(1) Br(1) 2.4318(7) yes
Pd(1) S(1) 2.2561(10) yes
Pd(1) N(1) 2.001(4) yes
Pd(1) N(3) 2.040(3) yes
Br(2) C(14) 1.904(3) yes
Br(3) C(17) 1.903(3) yes
S(1b) C(1b) 1.780(5) yes
S(1b) C(13b) 1.821(5) yes
S(1) C(1) 1.793(5) yes
S(1) C(13) 1.816(5) yes
O(1) C(15) 1.272(6) yes
O(2) C(16) 1.229(6) yes
O(3) C(18) 1.279(6) yes
O(4) C(19) 1.226(6) yes
N(1b) N(2b) 1.378(4) yes
N(1b) C(7b) 1.288(6) yes
N(1) N(2) 1.380(4) yes
N(1) C(7) 1.295(6) yes
N(2b) C(8b) 1.362(6) yes
N(2) C(8) 1.351(6) yes
N(3b) C(8b) 1.346(6) yes
N(3b) C(12b) 1.351(7) yes
N(3) C(8) 1.348(6) yes
N(3) C(12) 1.349(7) yes
C(1b) C(2b) 1.385(6) yes
C(1b) C(6b) 1.392(6) yes
C(1) C(2) 1.378(6) yes
C(1) C(6) 1.394(6) yes
C(2b) C(3b) 1.396(8) yes
C(2) C(3) 1.393(8) yes
C(3b) C(4b) 1.391(6) yes
C(3) C(4) 1.377(7) yes
C(4b) C(5b) 1.372(6) yes
C(4) C(5) 1.370(6) yes
C(5b) C(6b) 1.427(7) yes
C(5) C(6) 1.418(8) yes
C(6b) C(7b) 1.463(5) yes
C(6) C(7) 1.459(5) yes
C(8b) C(9b) 1.410(5) yes
C(8) C(9) 1.403(5) yes
C(9b) C(10b) 1.364(8) yes
C(9) C(10) 1.367(7) yes
C(10b) C(11b) 1.389(8) yes
C(10) C(11) 1.401(7) yes
C(11b) C(12b) 1.370(5) yes
C(11) C(12) 1.382(5) yes
C(14) C(15) 1.369(7) yes
C(14) C(19) 1.427(8) yes
C(15) C(16) 1.553(5) yes
C(16) C(17) 1.416(7) yes
C(17) C(18) 1.377(7) yes
C(18) C(19) 1.547(5) yes
N(2b) H(13b) 1.24(8) no
N(2) H(13) 1.22(7) no
C(2b) H(1b) 0.950 no
C(2) H(1) 0.950 no
C(3b) H(2b) 0.950 no
C(3) H(2) 0.950 no
C(4b) H(3b) 0.950 no
C(4) H(3) 0.950 no
C(5b) H(4b) 0.950 no
C(5) H(4) 0.950 no
C(7b) H(5b) 0.950 no
C(7) H(5) 0.950 no
C(9b) H(6b) 0.950 no
C(9) H(6) 0.950 no
C(10b) H(7b) 0.950 no
C(10) H(7) 0.950 no
C(11b) H(8b) 0.950 no
C(11) H(8) 0.950 no
C(12b) H(9b) 0.950 no
C(12) H(9) 0.950 no
C(13b) H(10b) 0.980 no
C(13b) H(11b) 0.980 no
C(13b) H(12b) 0.980 no
C(13) H(10) 0.980 no
C(13) H(11) 0.980 no
C(13) H(12) 0.980 no

loop_
_geom_contact_atom_site_label_1
_geom_contact_atom_site_label_2
_geom_contact_distance
_geom_contact_site_symmetry_2
Pd(1b) Br(2) 3.3277(6) .
Pd(1) Pd(1) 3.5406(5) 3_657
Pd(1) Br(3) 3.4681(7) 1_565
Br(1) C(7) 3.411(5) 3_657
Br(2) Pd(1b) 3.3277(6) .
Br(2) N(3b) 3.486(3) .
Br(3) Pd(1) 3.4681(7) 1_545
Br(3) N(3) 3.491(3) 1_545
Br(3) C(10) 3.514(6) 2_647
Br(3) C(11) 3.496(5) 2_647
S(1b) O(2) 3.519(3) 1_565
S(1b) N(1b) 3.538(3) 7_557
S(1) O(4) 3.544(3) .
S(1) N(3) 3.475(4) 3_657
S(1) C(8) 3.515(4) 3_657
O(1) N(1b) 3.339(4) 7_547
O(1) N(2b) 2.589(5) 7_547
O(1) C(6b) 3.591(6) .
O(1) C(7b) 3.498(6) .
O(1) C(7b) 3.154(4) 7_547
O(1) C(13b) 3.429(5) .
O(2) S(1b) 3.519(3) 1_545
O(2) N(2b) 3.251(5) 7_547
O(2) C(3) 3.304(5) 4_555
O(2) C(4) 3.385(5) 4_555
O(2) C(8b) 3.536(6) 7_547
O(2) C(9b) 3.308(7) 7_547
O(2) C(10) 3.500(5) 2_647
O(3) N(1) 3.505(4) 1_545
O(3) N(1) 3.365(4) 3_657
O(3) N(2) 2.584(5) 3_657
O(3) C(7) 3.473(6) 1_545
O(3) C(7) 3.194(4) 3_657
O(3) C(8) 3.587(6) 3_657
O(3) C(13) 3.404(5) 1_545
O(4) S(1) 3.544(3) .
O(4) N(2) 3.269(5) 3_657
O(4) C(3b) 3.364(5) 4_554
O(4) C(8) 3.491(6) 3_657
O(4) C(9) 3.264(7) 3_657
O(4) C(10b) 3.302(5) 6_546
O(4) C(11b) 3.270(5) 6_546
N(1b) S(1b) 3.538(3) 7_557
N(1b) O(1) 3.339(4) 7_547
N(1) O(3) 3.505(4) 1_565
N(1) O(3) 3.365(4) 3_657
N(2b) O(1) 2.589(5) 7_547
N(2b) O(2) 3.251(5) 7_547
N(2b) C(7b) 3.454(5) 7_547
N(2b) C(15) 3.464(7) 7_547
N(2) O(3) 2.584(5) 3_657
N(2) O(4) 3.269(5) 3_657
N(2) C(7) 3.435(5) 3_667
N(2) C(18) 3.431(7) 3_657
N(3b) Br(2) 3.486(3) .
N(3b) C(1b) 3.466(5) 7_557
N(3b) C(2b) 3.380(5) 7_557
N(3) Br(3) 3.491(3) 1_565
N(3) S(1) 3.475(4) 3_657
N(3) C(1) 3.423(5) 3_657
C(1b) N(3b) 3.466(5) 7_557
C(1) N(3) 3.423(5) 3_657
C(1) C(12) 3.421(7) 3_657
C(2b) N(3b) 3.380(5) 7_557
C(2b) C(11b) 3.589(8) 7_557
C(2b) C(12b) 3.328(7) 7_557
C(2) C(11) 3.490(7) 3_657
C(2) C(12) 3.386(7) 3_657
C(3b) O(4) 3.364(5) 4_555
C(3b) C(11b) 3.502(6) 7_557
C(3b) C(12b) 3.408(6) 7_557
C(3) O(2) 3.304(5) 4_554
C(3) C(11) 3.599(6) 3_657
C(4) O(2) 3.385(5) 4_554
C(4) C(9) 3.550(7) 3_667
C(5b) C(8b) 3.591(6) 7_547
C(5b) C(9b) 3.453(6) 7_547
C(5) C(9) 3.347(6) 3_667
C(6b) O(1) 3.591(6) .
C(7b) O(1) 3.498(6) .
C(7b) O(1) 3.154(4) 7_547
C(7b) N(2b) 3.454(5) 7_547
C(7) Br(1) 3.411(5) 3_657
C(7) O(3) 3.473(6) 1_565
C(7) O(3) 3.194(4) 3_657
C(7) N(2) 3.435(5) 3_667
C(8b) O(2) 3.536(6) 7_547
C(8b) C(5b) 3.591(6) 7_547
C(8) S(1) 3.515(4) 3_657
C(8) O(3) 3.587(6) 3_657
C(8) O(4) 3.491(6) 3_657
C(9b) O(2) 3.308(7) 7_547
C(9b) C(5b) 3.453(6) 7_547
C(9) O(4) 3.264(7) 3_657
C(9) C(4) 3.550(7) 3_667
C(9) C(5) 3.347(6) 3_667
C(10b) O(4) 3.302(5) 6_556
C(10) Br(3) 3.514(6) 2_667
C(10) O(2) 3.500(5) 2_667
C(11b) O(4) 3.270(5) 6_556
C(11b) C(2b) 3.589(8) 7_557
C(11b) C(3b) 3.502(6) 7_557
C(11) Br(3) 3.496(5) 2_667
C(11) C(2) 3.490(7) 3_657
C(11) C(3) 3.599(6) 3_657
C(12b) C(2b) 3.328(7) 7_557
C(12b) C(3b) 3.408(6) 7_557
C(12) C(1) 3.421(7) 3_657
C(12) C(2) 3.386(7) 3_657
C(13b) O(1) 3.429(5) .
C(13) O(3) 3.404(5) 1_565
C(15) N(2b) 3.464(7) 7_547
C(18) N(2) 3.431(7) 3_657
Br(1b) H(3b) 3.592 4_554
Br(1b) H(8b) 3.281 6_556
Br(1b) H(10) 3.402 .
Br(1b) H(11) 3.491 .
Br(1b) H(12) 3.500 .
Br(1) H(5) 3.429 3_657
Br(1) H(8) 3.236 2_657
Br(1) H(12b) 3.463 .
Br(2) H(2b) 3.115 4_554
Br(2) H(3b) 3.292 4_554
Br(2) H(4b) 3.229 7_547
Br(2) H(5b) 3.464 7_547
Br(2) H(8b) 3.003 6_546
Br(2) H(10) 2.921 .
Br(2) H(12b) 3.125 .
Br(3) H(3) 3.264 4_555
Br(3) H(4) 3.156 3_657
Br(3) H(5) 3.365 3_657
Br(3) H(7) 3.081 2_647
Br(3) H(8) 3.066 2_647
Br(3) H(11b) 3.061 1_545
Br(3) H(12) 3.180 1_545
S(1) H(2b) 3.597 4_554
O(1) H(2) 3.253 4_555
O(1) H(5b) 2.397 7_547
O(1) H(6b) 3.326 7_547
O(1) H(10b) 2.652 .
O(1) H(12b) 3.486 .
O(1) H(13b) 1.37(7) 7_547
O(2) H(2) 2.822 4_555
O(2) H(3) 2.974 4_555
O(2) H(6b) 2.801 7_547
O(2) H(7) 2.622 2_647
O(2) H(11b) 3.206 1_545
O(2) H(13b) 2.65(6) 7_547
O(3) H(5) 2.429 3_657
O(3) H(6) 3.239 3_657
O(3) H(7b) 3.449 6_546
O(3) H(11) 3.556 1_545
O(3) H(12) 2.592 1_545
O(3) H(13) 1.38(8) 3_657
O(4) H(2b) 2.479 4_554
O(4) H(6) 2.812 3_657
O(4) H(7b) 2.939 6_546
O(4) H(8b) 2.914 6_546
O(4) H(10) 3.378 .
O(4) H(13) 2.63(6) 3_657
N(1b) H(5b) 3.214 7_547
N(1) H(5) 3.396 3_667
N(2b) H(4b) 3.289 7_547
N(2b) H(5b) 3.111 7_547
N(2) H(5) 3.141 3_667
N(3b) H(1b) 3.420 7_557
C(1) H(9) 3.484 3_657
C(2b) H(7) 3.344 2_657
C(2b) H(1) 3.074 4_555
C(2) H(2b) 3.543 4_554
C(2) H(6b) 3.206 6_556
C(2) H(9) 3.549 3_657
C(3b) H(9b) 3.438 7_557
C(3b) H(11) 3.339 4_555
C(3b) H(1) 2.703 4_555
C(3) H(6b) 2.940 6_556
C(3) H(8) 3.485 3_657
C(3) H(9) 3.570 3_657
C(4b) H(6b) 3.520 7_547
C(4b) H(9b) 3.296 4_555
C(4b) H(9b) 3.600 7_557
C(4b) H(11) 3.302 4_555
C(4b) H(1) 3.319 4_555
C(4) H(6) 3.306 3_667
C(4) H(9) 3.506 3_657
C(5b) H(6b) 3.407 7_547
C(5b) H(8b) 3.565 4_555
C(5) H(6) 3.191 3_667
C(5) H(9) 3.426 3_657
C(6b) H(13b) 3.56(6) 7_547
C(6) H(6) 3.554 3_667
C(6) H(9) 3.449 3_657
C(6) H(13) 3.45(7) 3_667
C(7b) H(5b) 3.272 7_547
C(7b) H(13b) 3.33(6) 7_547
C(7) H(13) 3.22(6) 3_667
C(8b) H(1b) 3.369 7_557
C(8b) H(4b) 3.137 7_547
C(8) H(4) 3.412 3_667
C(9b) H(1b) 3.312 7_557
C(9b) H(4b) 3.275 7_547
C(9) H(1b) 3.234 2_657
C(9) H(4) 3.296 3_667
C(10b) H(1b) 3.365 7_557
C(10b) H(3b) 3.577 7_547
C(10b) H(6) 3.384 8_454
C(10b) H(11) 3.315 6_546
C(10) H(1b) 2.897 2_657
C(10) H(3) 3.473 3_667
C(10) H(11b) 2.968 2_657
C(11b) H(1b) 3.473 7_557
C(11b) H(2b) 3.337 7_557
C(11) H(9) 3.178 2_657
C(11) H(11b) 3.107 2_657
C(11) H(1) 3.530 3_657
C(12b) H(1b) 3.467 7_557
C(12b) H(3b) 3.163 4_554
C(12) H(8) 3.132 2_657
C(12) H(9) 3.245 2_657
C(13b) H(7) 3.211 2_657
C(13b) H(8) 3.434 2_657
C(13b) H(10) 3.387 .
C(13) H(2b) 3.321 4_554
C(13) H(3b) 3.598 4_554
C(13) H(7b) 3.351 6_556
C(13) H(12b) 3.161 .
C(14) H(5b) 3.500 7_547
C(14) H(8b) 3.036 6_546
C(14) H(10) 3.457 .
C(14) H(12b) 3.516 .
C(14) H(13b) 3.42(8) 7_547
C(15) H(2) 3.458 4_555
C(15) H(5b) 3.012 7_547
C(15) H(10b) 3.126 .
C(15) H(13b) 2.27(8) 7_547
C(16) H(2) 3.177 4_555
C(16) H(3) 3.295 4_555
C(16) H(7) 3.544 2_647
C(16) H(13b) 2.86(8) 7_547
C(17) H(3) 3.489 4_555
C(17) H(5) 3.420 3_657
C(17) H(12) 3.093 1_545
C(17) H(13) 3.52(9) 3_657
C(18) H(5) 2.971 3_657
C(18) H(7b) 3.588 6_546
C(18) H(12) 2.872 1_545
C(18) H(13) 2.33(9) 3_657
C(19) H(2b) 3.440 4_554
C(19) H(7b) 3.269 6_546
C(19) H(8b) 2.999 6_546
C(19) H(13) 2.88(8) 3_657
H(1b) N(3b) 3.420 7_557
H(1b) C(8b) 3.369 7_557
H(1b) C(9b) 3.312 7_557
H(1b) C(9) 3.234 2_657
H(1b) C(10b) 3.365 7_557
H(1b) C(10) 2.897 2_657
H(1b) C(11b) 3.473 7_557
H(1b) C(12b) 3.467 7_557
H(1b) H(6) 3.098 2_657
H(1b) H(7) 2.490 2_657
H(1b) H(1) 3.238 4_555
H(2b) Br(2) 3.115 4_555
H(2b) S(1) 3.597 4_555
H(2b) O(4) 2.479 4_555
H(2b) C(2) 3.543 4_555
H(2b) C(11b) 3.337 7_557
H(2b) C(13) 3.321 4_555
H(2b) C(19) 3.440 4_555
H(2b) H(8b) 3.291 7_557
H(2b) H(10) 3.104 4_555
H(2b) H(11) 2.961 4_555
H(2b) H(1) 2.624 4_555
H(2) O(1) 3.253 4_554
H(2) O(2) 2.822 4_554
H(2) C(15) 3.458 4_554
H(2) C(16) 3.177 4_554
H(2) H(6b) 2.692 6_556
H(2) H(8) 3.427 3_657
H(2) H(10b) 2.773 4_554
H(3b) Br(1b) 3.592 4_555
H(3b) Br(2) 3.292 4_555
H(3b) C(10b) 3.577 7_547
H(3b) C(12b) 3.163 4_555
H(3b) C(13) 3.598 4_555
H(3b) H(7b) 3.557 7_547
H(3b) H(9b) 2.559 4_555
H(3b) H(10) 3.430 4_555
H(3b) H(11) 2.880 4_555
H(3) Br(3) 3.264 4_554
H(3) O(2) 2.974 4_554
H(3) C(10) 3.473 3_667
H(3) C(16) 3.295 4_554
H(3) C(17) 3.489 4_554
H(3) H(4) 3.190 2_656
H(3) H(6) 3.576 3_667
H(3) H(7) 3.260 3_667
H(4b) Br(2) 3.229 7_547
H(4b) N(2b) 3.289 7_547
H(4b) C(8b) 3.137 7_547
H(4b) C(9b) 3.275 7_547
H(4b) H(6b) 3.482 7_547
H(4b) H(8b) 3.036 4_555
H(4b) H(9b) 3.226 4_555
H(4) Br(3) 3.156 3_657
H(4) C(8) 3.412 3_667
H(4) C(9) 3.296 3_667
H(4) H(3) 3.190 2_656
H(4) H(6) 3.404 3_667
H(5b) Br(2) 3.464 7_547
H(5b) O(1) 2.397 7_547
H(5b) N(1b) 3.214 7_547
H(5b) N(2b) 3.111 7_547
H(5b) C(7b) 3.272 7_547
H(5b) C(14) 3.500 7_547
H(5b) C(15) 3.012 7_547
H(5b) H(5b) 3.128 7_547
H(5b) H(13b) 3.310 7_547
H(5) Br(1) 3.429 3_657
H(5) Br(3) 3.365 3_657
H(5) O(3) 2.429 3_657
H(5) N(1) 3.396 3_667
H(5) N(2) 3.141 3_667
H(5) C(17) 3.420 3_657
H(5) C(18) 2.971 3_657
H(5) H(5) 3.518 3_667
H(5) H(13) 3.274 3_667
H(6b) O(1) 3.326 7_547
H(6b) O(2) 2.801 7_547
H(6b) C(2) 3.206 6_546
H(6b) C(3) 2.940 6_546
H(6b) C(4b) 3.520 7_547
H(6b) C(5b) 3.407 7_547
H(6b) H(2) 2.692 6_546
H(6b) H(4b) 3.482 7_547
H(6b) H(6) 3.545 8_454
H(6b) H(1) 3.154 6_546
H(6) O(3) 3.239 3_657
H(6) O(4) 2.812 3_657
H(6) C(4) 3.306 3_667
H(6) C(5) 3.191 3_667
H(6) C(6) 3.554 3_667
H(6) C(10b) 3.384 8_555
H(6) H(1b) 3.098 2_657
H(6) H(3) 3.576 3_667
H(6) H(4) 3.404 3_667
H(6) H(6b) 3.545 8_555
H(6) H(7b) 3.005 8_555
H(7b) O(3) 3.449 6_556
H(7b) O(4) 2.939 6_556
H(7b) C(13) 3.351 6_546
H(7b) C(18) 3.588 6_556
H(7b) C(19) 3.269 6_556
H(7b) H(3b) 3.557 7_547
H(7b) H(6) 3.005 8_454
H(7b) H(11) 2.564 6_546
H(7b) H(12) 3.295 6_546
H(7) Br(3) 3.081 2_667
H(7) O(2) 2.622 2_667
H(7) C(2b) 3.344 2_657
H(7) C(13b) 3.211 2_657
H(7) C(16) 3.544 2_667
H(7) H(1b) 2.490 2_657
H(7) H(3) 3.260 3_667
H(7) H(10b) 3.574 2_657
H(7) H(11b) 2.344 2_657
H(8b) Br(1b) 3.281 6_546
H(8b) Br(2) 3.003 6_556
H(8b) O(4) 2.914 6_556
H(8b) C(5b) 3.565 4_554
H(8b) C(14) 3.036 6_556
H(8b) C(19) 2.999 6_556
H(8b) H(2b) 3.291 7_557
H(8b) H(4b) 3.036 4_554
H(8) Br(1) 3.236 2_657
H(8) Br(3) 3.066 2_667
H(8) C(3) 3.485 3_657
H(8) C(12) 3.132 2_657
H(8) C(13b) 3.434 2_657
H(8) H(2) 3.427 3_657
H(8) H(9) 2.608 2_657
H(8) H(10b) 3.422 2_657
H(8) H(11b) 2.637 2_657
H(9b) C(3b) 3.438 7_557
H(9b) C(4b) 3.296 4_554
H(9b) C(4b) 3.600 7_557
H(9b) H(3b) 2.559 4_554
H(9b) H(4b) 3.226 4_554
H(9) C(1) 3.484 3_657
H(9) C(2) 3.549 3_657
H(9) C(3) 3.570 3_657
H(9) C(4) 3.506 3_657
H(9) C(5) 3.426 3_657
H(9) C(6) 3.449 3_657
H(9) C(11) 3.178 2_657
H(9) C(12) 3.245 2_657
H(9) H(8) 2.608 2_657
H(9) H(9) 2.729 2_657
H(10b) O(1) 2.652 .
H(10b) C(15) 3.126 .
H(10b) H(2) 2.773 4_555
H(10b) H(7) 3.574 2_657
H(10b) H(8) 3.422 2_657
H(10) Br(1b) 3.402 .
H(10) Br(2) 2.921 .
H(10) O(4) 3.378 .
H(10) C(13b) 3.387 .
H(10) C(14) 3.457 .
H(10) H(2b) 3.104 4_554
H(10) H(3b) 3.430 4_554
H(10) H(12b) 2.434 .
H(11b) Br(3) 3.061 1_565
H(11b) O(2) 3.206 1_565
H(11b) C(10) 2.968 2_657
H(11b) C(11) 3.107 2_657
H(11b) H(7) 2.344 2_657
H(11b) H(8) 2.637 2_657
H(11) Br(1b) 3.491 .
H(11) O(3) 3.556 1_565
H(11) C(3b) 3.339 4_554
H(11) C(4b) 3.302 4_554
H(11) C(10b) 3.315 6_556
H(11) H(2b) 2.961 4_554
H(11) H(3b) 2.880 4_554
H(11) H(7b) 2.564 6_556
H(12b) Br(1) 3.463 .
H(12b) Br(2) 3.125 .
H(12b) O(1) 3.486 .
H(12b) C(13) 3.161 .
H(12b) C(14) 3.516 .
H(12b) H(10) 2.434 .
H(12b) H(12) 3.036 .
H(12) Br(1b) 3.500 .
H(12) Br(3) 3.180 1_565
H(12) O(3) 2.592 1_565
H(12) C(17) 3.093 1_565
H(12) C(18) 2.872 1_565
H(12) H(7b) 3.295 6_556
H(12) H(12b) 3.036 .
H(13b) O(1) 1.37(7) 7_547
H(13b) O(2) 2.65(6) 7_547
H(13b) C(6b) 3.56(6) 7_547
H(13b) C(7b) 3.33(6) 7_547
H(13b) C(14) 3.42(8) 7_547
H(13b) C(15) 2.27(8) 7_547
H(13b) C(16) 2.86(7) 7_547
H(13b) H(5b) 3.310 7_547
H(13) O(3) 1.38(8) 3_657
H(13) O(4) 2.63(6) 3_657
H(13) C(6) 3.45(7) 3_667
H(13) C(7) 3.22(6) 3_667
H(13) C(17) 3.52(9) 3_657
H(13) C(18) 2.33(9) 3_657
H(13) C(19) 2.88(8) 3_657
H(13) H(5) 3.274 3_667
H(1) C(2b) 3.074 4_554
H(1) C(3b) 2.703 4_554
H(1) C(4b) 3.319 4_554
H(1) C(11) 3.530 3_657
H(1) H(1b) 3.238 4_554
H(1) H(2b) 2.624 4_554
H(1) H(6b) 3.154 6_556

loop_
_geom_torsion_atom_site_label_1
_geom_torsion_atom_site_label_2
_geom_torsion_atom_site_label_3
_geom_torsion_atom_site_label_4
_geom_torsion
Br(1b) Pd(1b) S(1b) C(1b) 179.80(17)
Br(1b) Pd(1b) S(1b) C(13b) -74.83(17)
Br(1b) Pd(1b) N(1b) N(2b) 2(2)
Br(1b) Pd(1b) N(1b) C(7b) -179.7(19)
Br(1b) Pd(1b) N(3b) C(8b) -176.8(2)
Br(1b) Pd(1b) N(3b) C(12b) 4.2(4)
S(1b) Pd(1b) N(1b) N(2b) 177.7(2)
S(1b) Pd(1b) N(1b) C(7b) -4.2(4)
N(1b) Pd(1b) S(1b) C(1b) -0.01(17)
N(1b) Pd(1b) S(1b) C(13b) 105.4(2)
S(1b) Pd(1b) N(3b) C(8b) -19(2)
S(1b) Pd(1b) N(3b) C(12b) 162.4(18)
N(3b) Pd(1b) S(1b) C(1b) 21(2)
N(3b) Pd(1b) S(1b) C(13b) 127(2)
N(1b) Pd(1b) N(3b) C(8b) 3.1(3)
N(1b) Pd(1b) N(3b) C(12b) -176.0(4)
N(3b) Pd(1b) N(1b) N(2b) -1.2(2)
N(3b) Pd(1b) N(1b) C(7b) 176.9(4)
Br(1) Pd(1) S(1) C(1) 179.65(17)
Br(1) Pd(1) S(1) C(13) 72.16(17)
Br(1) Pd(1) N(1) N(2) 22.4(19)
Br(1) Pd(1) N(1) C(7) -157.2(14)
Br(1) Pd(1) N(3) C(8) -176.6(3)
Br(1) Pd(1) N(3) C(12) -0.6(4)
S(1) Pd(1) N(1) N(2) 178.1(2)
S(1) Pd(1) N(1) C(7) -1.5(4)
N(1) Pd(1) S(1) C(1) 0.9(2)
N(1) Pd(1) S(1) C(13) -106.5(2)
S(1) Pd(1) N(3) C(8) 6(2)
S(1) Pd(1) N(3) C(12) -178(2)
N(3) Pd(1) S(1) C(1) -3(2)
N(3) Pd(1) S(1) C(13) -111(2)
N(1) Pd(1) N(3) C(8) 2.1(3)
N(1) Pd(1) N(3) C(12) 178.0(4)
N(3) Pd(1) N(1) N(2) -2.1(2)
N(3) Pd(1) N(1) C(7) 178.2(4)
Pd(1b) S(1b) C(1b) C(2b) -173.8(3)
Pd(1b) S(1b) C(1b) C(6b) 2.9(4)
C(13b) S(1b) C(1b) C(2b) 77.6(4)
C(13b) S(1b) C(1b) C(6b) -105.7(4)
Pd(1) S(1) C(1) C(2) 178.5(3)
Pd(1) S(1) C(1) C(6) 1.3(4)
C(13) S(1) C(1) C(2) -71.7(4)
C(13) S(1) C(1) C(6) 111.1(4)
Pd(1b) N(1b) N(2b) C(8b) -0.8(4)
Pd(1b) N(1b) C(7b) C(6b) 5.8(7)
N(2b) N(1b) C(7b) C(6b) -176.2(4)
C(7b) N(1b) N(2b) C(8b) -179.3(4)
Pd(1) N(1) N(2) C(8) 1.8(5)
Pd(1) N(1) C(7) C(6) -0.4(7)
N(2) N(1) C(7) C(6) 179.9(3)
C(7) N(1) N(2) C(8) -178.4(4)
N(1b) N(2b) C(8b) N(3b) 3.7(6)
N(1b) N(2b) C(8b) C(9b) -177.2(4)
N(1) N(2) C(8) N(3) -0.1(4)
N(1) N(2) C(8) C(9) -178.2(4)
Pd(1b) N(3b) C(8b) N(2b) -4.6(5)
Pd(1b) N(3b) C(8b) C(9b) 176.4(3)
Pd(1b) N(3b) C(12b) C(11b) 179.8(3)
C(8b) N(3b) C(12b) C(11b) 0.8(7)
C(12b) N(3b) C(8b) N(2b) 174.6(4)
C(12b) N(3b) C(8b) C(9b) -4.5(6)
Pd(1) N(3) C(8) N(2) -1.7(5)
Pd(1) N(3) C(8) C(9) 176.4(3)
Pd(1) N(3) C(12) C(11) -174.1(3)
C(8) N(3) C(12) C(11) 1.7(7)
C(12) N(3) C(8) N(2) -178.1(4)
C(12) N(3) C(8) C(9) -0.0(6)
S(1b) C(1b) C(2b) C(3b) 179.7(4)
S(1b) C(1b) C(6b) C(5b) 179.5(3)
S(1b) C(1b) C(6b) C(7b) -2.9(7)
C(2b) C(1b) C(6b) C(5b) -4.1(6)
C(2b) C(1b) C(6b) C(7b) 173.6(4)
C(6b) C(1b) C(2b) C(3b) 2.9(7)
S(1) C(1) C(2) C(3) -176.4(4)
S(1) C(1) C(6) C(5) 175.4(3)
S(1) C(1) C(6) C(7) -4.1(7)
C(2) C(1) C(6) C(5) -1.7(7)
C(2) C(1) C(6) C(7) 178.8(4)
C(6) C(1) C(2) C(3) 0.9(7)
C(1b) C(2b) C(3b) C(4b) -0.6(7)
C(1) C(2) C(3) C(4) 0.0(7)
C(2b) C(3b) C(4b) C(5b) -0.3(7)
C(2) C(3) C(4) C(5) -0.0(7)
C(3b) C(4b) C(5b) C(6b) -1.1(7)
C(3) C(4) C(5) C(6) -0.9(8)
C(4b) C(5b) C(6b) C(1b) 3.2(7)
C(4b) C(5b) C(6b) C(7b) -174.8(4)
C(4) C(5) C(6) C(1) 1.7(7)
C(4) C(5) C(6) C(7) -178.8(4)
C(1b) C(6b) C(7b) N(1b) -1.8(8)
C(5b) C(6b) C(7b) N(1b) 176.0(4)
C(1) C(6) C(7) N(1) 3.9(8)
C(5) C(6) C(7) N(1) -175.6(4)
N(2b) C(8b) C(9b) C(10b) -174.6(4)
N(3b) C(8b) C(9b) C(10b) 4.4(7)
N(2) C(8) C(9) C(10) 176.0(4)
N(3) C(8) C(9) C(10) -2.1(7)
C(8b) C(9b) C(10b) C(11b) -0.8(7)
C(8) C(9) C(10) C(11) 2.5(7)
C(9b) C(10b) C(11b) C(12b) -2.6(7)
C(9) C(10) C(11) C(12) -1.0(7)
C(10b) C(11b) C(12b) N(3b) 2.7(7)
C(10) C(11) C(12) N(3) -1.2(7)
Br(2) C(14) C(15) O(1) -1.9(5)
Br(2) C(14) C(15) C(16) 178.3(2)
Br(2) C(14) C(19) O(4) 1.4(5)
Br(2) C(14) C(19) C(18) -178.9(2)
C(15) C(14) C(19) O(4) -174.9(3)
C(15) C(14) C(19) C(18) 4.7(5)
C(19) C(14) C(15) O(1) 174.5(3)
C(19) C(14) C(15) C(16) -5.4(5)
O(1) C(15) C(16) O(2) 5.3(5)
O(1) C(15) C(16) C(17) -175.0(3)
C(14) C(15) C(16) O(2) -174.8(3)
C(14) C(15) C(16) C(17) 4.8(5)
O(2) C(16) C(17) Br(3) -4.2(5)
O(2) C(16) C(17) C(18) 175.3(3)
C(15) C(16) C(17) Br(3) 176.2(2)
C(15) C(16) C(17) C(18) -4.3(5)
Br(3) C(17) C(18) O(3) 3.7(5)
Br(3) C(17) C(18) C(19) -176.7(2)
C(16) C(17) C(18) O(3) -175.8(3)
C(16) C(17) C(18) C(19) 3.8(5)
O(3) C(18) C(19) O(4) -4.3(5)
O(3) C(18) C(19) C(14) 176.1(3)
C(17) C(18) C(19) O(4) 176.0(3)
C(17) C(18) C(19) C(14) -3.6(5)
